data_2201409
loop_
_publ_author_name
'Vasuki, G.'
'Parthasarathi, V.'
'Ramamurthi, K.'
'Piplani, P.'
'Jindal, D. P.'

_publ_section_title
;
 17<i>a</i>-Allyl-17<i>a</i>-aza-<small>D</small>-homoandrost-4-en-3-one
;
_journal_issue 12
_journal_name_full 'Acta Crystallographica Section E'
_journal_page_first o1361
_journal_page_last o1362
_journal_paper_doi 10.1107/S160053680201992X
_journal_volume 58
_journal_year 2002
_chemical_formula_iupac 'C22 H33 N O'
_chemical_formula_moiety 'C22 H33 N O'
_chemical_formula_sum 'C22 H33 N O'
_chemical_formula_weight 327.49
_chemical_name_systematic
;
17a-Allyl-17a-aza-D-homoandrost-4-en-3-one
;
_space_group_IT_number 19
_symmetry_cell_setting orthorhombic
_symmetry_space_group_name_Hall 'P 2ac 2ab'
_symmetry_space_group_name_H-M 'P 21 21 21'
_atom_sites_solution_hydrogens geom
_atom_sites_solution_primary direct
_atom_sites_solution_secondary difmap
_audit_creation_method SHELXL-97
_cell_angle_alpha 90.00
_cell_angle_beta 90.00
_cell_angle_gamma 90.00
_cell_formula_units_Z 4
_cell_length_a 7.358(2)
_cell_length_b 12.635(2)
_cell_length_c 20.596(10)
_cell_measurement_reflns_used 25
_cell_measurement_temperature 293(2)
_cell_measurement_theta_max 15
_cell_measurement_theta_min 10
_cell_volume 1914.8(11)
_computing_cell_refinement 'CAD-4 EXPRESS'
_computing_data_collection 'CAD-4 EXPRESS (Enraf-Nonius, 1994)'
_computing_data_reduction 'MolEN (Fair, 1990)'
_computing_molecular_graphics 'ZORTEP97 (Zsolnai, 1997)'
_computing_publication_material SHELXL97
_computing_structure_refinement 'SHELXL97 (Sheldrick, 1997)'
_computing_structure_solution 'SHELXS97 (Sheldrick, 1997)'
_diffrn_ambient_temperature 293(2)
_diffrn_measured_fraction_theta_full 0.984
_diffrn_measured_fraction_theta_max 0.984
_diffrn_measurement_device_type 'Enraf-Nonius CAD-4'
_diffrn_measurement_method \w--2\q
_diffrn_radiation_monochromator graphite
_diffrn_radiation_source 'fine-focus sealed tube'
_diffrn_radiation_type 'Mo K\a'
_diffrn_radiation_wavelength 0.71073
_diffrn_reflns_av_R_equivalents 0.0273
_diffrn_reflns_av_sigmaI/netI 0.0394
_diffrn_reflns_limit_h_max 8
_diffrn_reflns_limit_h_min 0
_diffrn_reflns_limit_k_max 15
_diffrn_reflns_limit_k_min -4
_diffrn_reflns_limit_l_max 24
_diffrn_reflns_limit_l_min -7
_diffrn_reflns_number 1992
_diffrn_reflns_theta_full 24.97
_diffrn_reflns_theta_max 24.97
_diffrn_reflns_theta_min 2.55
_diffrn_standards_decay_% 0
_diffrn_standards_interval_time 120
_diffrn_standards_number 2
_exptl_absorpt_coefficient_mu 0.068
_exptl_absorpt_correction_type none
_exptl_crystal_colour green
_exptl_crystal_density_diffrn 1.136
_exptl_crystal_density_method 'not measured'
_exptl_crystal_description plate
_exptl_crystal_F_000 720
_exptl_crystal_size_max 0.20
_exptl_crystal_size_mid 0.17
_exptl_crystal_size_min 0.17
_refine_diff_density_max 0.116
_refine_diff_density_min -0.147
_refine_ls_extinction_method none
_refine_ls_goodness_of_fit_ref 1.033
_refine_ls_hydrogen_treatment constr
_refine_ls_matrix_type full
_refine_ls_number_parameters 217
_refine_ls_number_reflns 1910
_refine_ls_number_restraints 0
_refine_ls_restrained_S_all 1.033
_refine_ls_R_factor_all 0.0870
_refine_ls_R_factor_gt 0.0458
_refine_ls_shift/su_max <0.001
_refine_ls_shift/su_mean <0.001
_refine_ls_structure_factor_coef Fsqd
_refine_ls_weighting_details 'w = 1/[\s^2^(Fo^2^)+(0.0623P)^2^+0.1373P] where P = (Fo^2^+2Fc^2^)/3'
_refine_ls_weighting_scheme calc
_refine_ls_wR_factor_gt 0.1011
_refine_ls_wR_factor_ref 0.1195
_reflns_number_gt 1228
_reflns_number_total 1910
_reflns_threshold_expression I>2\s(I)
_cod_data_source_file ci6175.cif
_cod_data_source_block I
_cod_original_cell_volume 1914.8(12)
_cod_database_code 2201409
_cod_database_fobs_code 2201409

loop_
_symmetry_equiv_pos_as_xyz
'x, y, z'
'-x+1/2, -y, z+1/2'
'x+1/2, -y+1/2, -z'
'-x, y+1/2, -z+1/2'

loop_
_atom_site_label
_atom_site_fract_x
_atom_site_fract_y
_atom_site_fract_z
_atom_site_U_iso_or_equiv
_atom_site_adp_type
_atom_site_calc_flag
_atom_site_refinement_flags
_atom_site_occupancy
_atom_site_disorder_assembly
_atom_site_disorder_group
_atom_site_type_symbol
C1 0.5975(6) 0.4834(3) 0.1364(2) 0.0809(13) Uani d . 1 . . C
H1A 0.4784 0.5162 0.1356 0.097 Uiso calc R 1 . . H
H1B 0.6358 0.4730 0.0918 0.097 Uiso calc R 1 . . H
C2 0.5821(7) 0.3755(3) 0.1694(3) 0.0981(15) Uani d . 1 . . C
H2A 0.5252 0.3842 0.2116 0.118 Uiso calc R 1 . . H
H2B 0.5051 0.3298 0.1435 0.118 Uiso calc R 1 . . H
C3 0.7632(7) 0.3245(3) 0.17794(19) 0.0846(13) Uani d . 1 . . C
O3 0.7790(6) 0.2289(2) 0.18108(16) 0.1244(14) Uani d . 1 . . O
C4 0.9188(6) 0.3950(3) 0.18548(16) 0.0707(11) Uani d . 1 . . C
H4 1.0329 0.3649 0.1914 0.085 Uiso calc R 1 . . H
C5 0.9067(5) 0.5009(3) 0.18438(14) 0.0573(9) Uani d . 1 . . C
C6 1.0675(5) 0.5680(3) 0.20174(17) 0.0695(11) Uani d . 1 . . C
H6A 1.1756 0.5241 0.2015 0.083 Uiso calc R 1 . . H
H6B 1.0515 0.5946 0.2456 0.083 Uiso calc R 1 . . H
C7 1.0974(5) 0.6615(3) 0.15624(18) 0.0607(9) Uani d . 1 . . C
H7A 1.1365 0.6356 0.1142 0.073 Uiso calc R 1 . . H
H7B 1.1930 0.7063 0.1735 0.073 Uiso calc R 1 . . H
C8 0.9236(4) 0.7269(2) 0.14806(14) 0.0458(8) Uani d . 1 . . C
H8 0.8879 0.7537 0.1908 0.055 Uiso calc R 1 . . H
C9 0.7721(4) 0.6536(2) 0.12345(15) 0.0466(8) Uani d . 1 . . C
H9 0.8183 0.6222 0.0832 0.056 Uiso calc R 1 . . H
C10 0.7313(5) 0.5589(2) 0.16968(15) 0.0544(9) Uani d . 1 . . C
C11 0.6011(4) 0.7148(3) 0.10433(17) 0.0586(9) Uani d . 1 . . C
H11A 0.5187 0.6674 0.0819 0.070 Uiso calc R 1 . . H
H11B 0.5405 0.7392 0.1434 0.070 Uiso calc R 1 . . H
C12 0.6404(4) 0.8091(2) 0.06113(16) 0.0525(8) Uani d . 1 . . C
H12A 0.5276 0.8462 0.0525 0.063 Uiso calc R 1 . . H
H12B 0.6878 0.7839 0.0200 0.063 Uiso calc R 1 . . H
C13 0.7764(4) 0.8864(2) 0.09090(13) 0.0430(7) Uani d . 1 . . C
C14 0.9527(4) 0.8221(2) 0.10283(14) 0.0425(7) Uani d . 1 . . C
H14 0.9867 0.7924 0.0606 0.051 Uiso calc R 1 . . H
C15 1.1112(4) 0.8932(3) 0.12316(17) 0.0586(9) Uani d . 1 . . C
H15A 1.0850 0.9252 0.1649 0.070 Uiso calc R 1 . . H
H15B 1.2206 0.8510 0.1275 0.070 Uiso calc R 1 . . H
C16 1.1409(5) 0.9786(3) 0.07313(18) 0.0631(10) Uani d . 1 . . C
H16A 1.2349 1.0265 0.0882 0.076 Uiso calc R 1 . . H
H16B 1.1821 0.9467 0.0329 0.076 Uiso calc R 1 . . H
C17 0.9700(5) 1.0397(3) 0.06076(18) 0.0609(9) Uani d . 1 . . C
H17A 0.9371 1.0783 0.0997 0.073 Uiso calc R 1 . . H
H17B 0.9918 1.0908 0.0265 0.073 Uiso calc R 1 . . H
N17A 0.8184(3) 0.97047(19) 0.04182(12) 0.0486(7) Uani d . 1 . . N
C18 0.6990(5) 0.9333(3) 0.15371(15) 0.0625(9) Uani d . 1 . . C
H18A 0.7861 0.9809 0.1724 0.094 Uiso calc R 1 . . H
H18B 0.6735 0.8773 0.1838 0.094 Uiso calc R 1 . . H
H18C 0.5890 0.9711 0.1442 0.094 Uiso calc R 1 . . H
C19 0.6499(6) 0.5968(3) 0.23569(16) 0.0778(12) Uani d . 1 . . C
H19A 0.5390 0.6347 0.2279 0.117 Uiso calc R 1 . . H
H19B 0.7353 0.6425 0.2571 0.117 Uiso calc R 1 . . H
H19C 0.6255 0.5366 0.2627 0.117 Uiso calc R 1 . . H
C20 0.6608(5) 1.0388(3) 0.02664(18) 0.0696(11) Uani d . 1 . . C
H20A 0.6408 1.0872 0.0625 0.084 Uiso calc R 1 . . H
H20B 0.5532 0.9950 0.0223 0.084 Uiso calc R 1 . . H
C21 0.6859(6) 1.1007(3) -0.03375(18) 0.0779(11) Uani d . 1 . . C
H21 0.7089 1.0627 -0.0715 0.093 Uiso calc R 1 . . H
C22 0.6790(8) 1.2030(3) -0.0389(3) 0.124(2) Uani d . 1 . . C
H22A 0.6564 1.2443 -0.0024 0.148 Uiso calc R 1 . . H
H22B 0.6966 1.2350 -0.0791 0.148 Uiso calc R 1 . . H

loop_
_atom_site_aniso_label
_atom_site_aniso_U_11
_atom_site_aniso_U_22
_atom_site_aniso_U_33
_atom_site_aniso_U_12
_atom_site_aniso_U_13
_atom_site_aniso_U_23
C1 0.084(3) 0.060(2) 0.099(3) -0.019(2) -0.013(2) 0.018(2)
C2 0.111(4) 0.062(3) 0.121(4) -0.020(3) 0.000(3) 0.016(3)
C3 0.128(4) 0.054(2) 0.071(3) 0.001(3) 0.009(3) 0.0096(19)
O3 0.189(4) 0.0567(16) 0.128(3) 0.004(2) 0.002(3) 0.0110(17)
C4 0.087(3) 0.066(2) 0.059(2) 0.014(2) 0.012(2) 0.0157(19)
C5 0.066(2) 0.062(2) 0.0442(19) 0.004(2) 0.0043(18) 0.0170(16)
C6 0.064(2) 0.074(2) 0.071(2) 0.008(2) -0.009(2) 0.0214(19)
C7 0.0471(19) 0.067(2) 0.068(2) 0.0012(19) -0.0033(18) 0.0148(19)
C8 0.0377(17) 0.0566(18) 0.0430(17) 0.0025(16) -0.0006(14) 0.0029(15)
C9 0.0436(19) 0.0506(17) 0.0455(16) 0.0000(17) 0.0010(15) 0.0017(14)
C10 0.056(2) 0.0554(18) 0.0519(19) -0.0034(19) 0.0068(17) 0.0035(16)
C11 0.0433(19) 0.0593(19) 0.073(2) -0.0074(17) -0.0085(18) 0.0037(18)
C12 0.0430(18) 0.0524(19) 0.062(2) 0.0019(16) -0.0111(16) 0.0036(17)
C13 0.0372(17) 0.0481(16) 0.0435(16) 0.0011(16) 0.0022(14) -0.0004(15)
C14 0.0368(17) 0.0523(18) 0.0384(17) -0.0015(15) -0.0013(13) -0.0022(14)
C15 0.0419(19) 0.066(2) 0.068(2) -0.0050(18) -0.0075(17) 0.0090(19)
C16 0.047(2) 0.061(2) 0.081(2) -0.0127(19) 0.0003(17) 0.0054(19)
C17 0.063(2) 0.0502(18) 0.070(2) -0.0067(19) 0.0008(19) 0.0056(19)
N17A 0.0450(15) 0.0427(13) 0.0582(15) 0.0050(14) -0.0005(13) 0.0057(13)
C18 0.060(2) 0.069(2) 0.0588(19) 0.007(2) 0.0125(18) -0.0108(17)
C19 0.085(3) 0.077(2) 0.071(2) -0.003(2) 0.033(2) 0.015(2)
C20 0.061(2) 0.063(2) 0.085(3) 0.009(2) -0.004(2) 0.006(2)
C21 0.088(3) 0.067(2) 0.078(2) 0.023(2) -0.013(2) 0.004(2)
C22 0.168(5) 0.071(3) 0.132(4) 0.035(3) -0.005(4) 0.031(3)

loop_
_atom_type_symbol
_atom_type_description
_atom_type_scat_dispersion_real
_atom_type_scat_dispersion_imag
_atom_type_scat_source
C C 0.0033 0.0016 'International Tables Vol C Tables 4.2.6.8 and 6.1.1.4'
H H 0.0000 0.0000 'International Tables Vol C Tables 4.2.6.8 and 6.1.1.4'
N N 0.0061 0.0033 'International Tables Vol C Tables 4.2.6.8 and 6.1.1.4'
O O 0.0106 0.0060 'International Tables Vol C Tables 4.2.6.8 and 6.1.1.4'

loop_
_geom_angle_atom_site_label_1
_geom_angle_atom_site_label_2
_geom_angle_atom_site_label_3
_geom_angle
C2 C1 C10 113.8(4)
C2 C1 H1A 108.8
C10 C1 H1A 108.8
C2 C1 H1B 108.8
C10 C1 H1B 108.8
H1A C1 H1B 107.7
C3 C2 C1 111.8(4)
C3 C2 H2A 109.2
C1 C2 H2A 109.2
C3 C2 H2B 109.2
C1 C2 H2B 109.2
H2A C2 H2B 107.9
O3 C3 C4 121.8(5)
O3 C3 C2 121.5(5)
C4 C3 C2 116.7(3)
C5 C4 C3 123.8(4)
C5 C4 H4 118.1
C3 C4 H4 118.1
C4 C5 C6 120.6(4)
C4 C5 C10 122.9(4)
C6 C5 C10 116.5(3)
C5 C6 C7 114.0(3)
C5 C6 H6A 108.8
C7 C6 H6A 108.8
C5 C6 H6B 108.8
C7 C6 H6B 108.8
H6A C6 H6B 107.7
C6 C7 C8 111.4(3)
C6 C7 H7A 109.3
C8 C7 H7A 109.3
C6 C7 H7B 109.3
C8 C7 H7B 109.3
H7A C7 H7B 108.0
C7 C8 C9 108.5(2)
C7 C8 C14 111.9(2)
C9 C8 C14 111.9(2)
C7 C8 H8 108.1
C9 C8 H8 108.1
C14 C8 H8 108.1
C11 C9 C8 112.2(2)
C11 C9 C10 112.8(3)
C8 C9 C10 113.7(3)
C11 C9 H9 105.8
C8 C9 H9 105.8
C10 C9 H9 105.8
C5 C10 C1 109.6(3)
C5 C10 C9 109.2(3)
C1 C10 C9 109.2(3)
C5 C10 C19 107.5(3)
C1 C10 C19 109.5(3)
C9 C10 C19 111.7(2)
C12 C11 C9 113.0(3)
C12 C11 H11A 109.0
C9 C11 H11A 109.0
C12 C11 H11B 109.0
C9 C11 H11B 109.0
H11A C11 H11B 107.8
C11 C12 C13 113.1(3)
C11 C12 H12A 109.0
C13 C12 H12A 109.0
C11 C12 H12B 109.0
C13 C12 H12B 109.0
H12A C12 H12B 107.8
N17A C13 C12 108.5(2)
N17A C13 C18 111.8(2)
C12 C13 C18 110.1(3)
N17A C13 C14 107.8(2)
C12 C13 C14 106.1(2)
C18 C13 C14 112.3(2)
C15 C14 C8 113.6(2)
C15 C14 C13 112.0(2)
C8 C14 C13 112.9(2)
C15 C14 H14 105.9
C8 C14 H14 105.9
C13 C14 H14 105.9
C16 C15 C14 110.1(3)
C16 C15 H15A 109.6
C14 C15 H15A 109.6
C16 C15 H15B 109.6
C14 C15 H15B 109.6
H15A C15 H15B 108.2
C17 C16 C15 111.3(3)
C17 C16 H16A 109.4
C15 C16 H16A 109.4
C17 C16 H16B 109.4
C15 C16 H16B 109.4
H16A C16 H16B 108.0
N17A C17 C16 112.1(3)
N17A C17 H17A 109.2
C16 C17 H17A 109.2
N17A C17 H17B 109.2
C16 C17 H17B 109.2
H17A C17 H17B 107.9
C17 N17A C20 107.7(2)
C17 N17A C13 113.5(2)
C20 N17A C13 113.3(2)
C13 C18 H18A 109.5
C13 C18 H18B 109.5
H18A C18 H18B 109.5
C13 C18 H18C 109.5
H18A C18 H18C 109.5
H18B C18 H18C 109.5
C10 C19 H19A 109.5
C10 C19 H19B 109.5
H19A C19 H19B 109.5
C10 C19 H19C 109.5
H19A C19 H19C 109.5
H19B C19 H19C 109.5
N17A C20 C21 112.8(3)
N17A C20 H20A 109.0
C21 C20 H20A 109.0
N17A C20 H20B 109.0
C21 C20 H20B 109.0
H20A C20 H20B 107.8
C22 C21 C20 126.2(4)
C22 C21 H21 116.9
C20 C21 H21 116.9
C21 C22 H22A 120.0
C21 C22 H22B 120.0
H22A C22 H22B 120.0

loop_
_geom_bond_atom_site_label_1
_geom_bond_atom_site_label_2
_geom_bond_site_symmetry_2
_geom_bond_distance
_geom_bond_publ_flag
C1 C2 . 1.528(5) ?
C1 C10 . 1.532(5) ?
C1 H1A . 0.97 ?
C1 H1B . 0.97 ?
C2 C3 . 1.490(6) ?
C2 H2A . 0.97 ?
C2 H2B . 0.97 ?
C3 O3 . 1.215(4) ?
C3 C4 . 1.460(6) ?
C4 C5 . 1.340(5) ?
C4 H4 . 0.93 ?
C5 C6 . 1.500(5) ?
C5 C10 . 1.515(5) ?
C6 C7 . 1.523(4) ?
C6 H6A . 0.97 ?
C6 H6B . 0.97 ?
C7 C8 . 1.532(4) ?
C7 H7A . 0.97 ?
C7 H7B . 0.97 ?
C8 C9 . 1.535(4) ?
C8 C14 . 1.537(4) ?
C8 H8 . 0.98 ?
C9 C11 . 1.529(4) ?
C9 C10 . 1.559(4) ?
C9 H9 . 0.98 ?
C10 C19 . 1.561(5) ?
C11 C12 . 1.515(4) ?
C11 H11A . 0.97 ?
C11 H11B . 0.97 ?
C12 C13 . 1.527(4) ?
C12 H12A . 0.97 ?
C12 H12B . 0.97 ?
C13 N17A . 1.499(4) ?
C13 C18 . 1.532(4) ?
C13 C14 . 1.550(4) ?
C14 C15 . 1.530(4) ?
C14 H14 . 0.98 ?
C15 C16 . 1.508(4) ?
C15 H15A . 0.97 ?
C15 H15B . 0.97 ?
C16 C17 . 1.497(5) ?
C16 H16A . 0.97 ?
C16 H16B . 0.97 ?
C17 N17A . 1.471(4) ?
C17 H17A . 0.97 ?
C17 H17B . 0.97 ?
N17A C20 . 1.479(4) ?
C18 H18A . 0.96 ?
C18 H18B . 0.96 ?
C18 H18C . 0.96 ?
C19 H19A . 0.96 ?
C19 H19B . 0.96 ?
C19 H19C . 0.96 ?
C20 C21 . 1.481(5) ?
C20 H20A . 0.97 ?
C20 H20B . 0.97 ?
C21 C22 . 1.298(5) ?
C21 H21 . 0.93 ?
C22 H22A . 0.93 ?
C22 H22B . 0.93 ?

loop_
_geom_torsion_atom_site_label_1
_geom_torsion_atom_site_label_2
_geom_torsion_atom_site_label_3
_geom_torsion_atom_site_label_4
_geom_torsion
C10 C1 C2 C3 -53.3(5)
C1 C2 C3 O3 -153.6(4)
C1 C2 C3 C4 29.3(6)
O3 C3 C4 C5 -177.8(4)
C2 C3 C4 C5 -0.8(6)
C3 C4 C5 C6 171.3(3)
C3 C4 C5 C10 -5.1(6)
C4 C5 C6 C7 136.2(3)
C10 C5 C6 C7 -47.2(4)
C5 C6 C7 C8 51.6(4)
C6 C7 C8 C9 -56.7(3)
C6 C7 C8 C14 179.4(3)
C7 C8 C9 C11 -171.6(3)
C14 C8 C9 C11 -47.7(3)
C7 C8 C9 C10 59.0(3)
C14 C8 C9 C10 -177.1(2)
C4 C5 C10 C1 -17.9(5)
C6 C5 C10 C1 165.5(3)
C4 C5 C10 C9 -137.5(3)
C6 C5 C10 C9 45.9(4)
C4 C5 C10 C19 101.1(4)
C6 C5 C10 C19 -75.5(3)
C2 C1 C10 C5 46.5(5)
C2 C1 C10 C9 166.1(3)
C2 C1 C10 C19 -71.2(4)
C11 C9 C10 C5 178.2(3)
C8 C9 C10 C5 -52.6(3)
C11 C9 C10 C1 58.4(3)
C8 C9 C10 C1 -172.5(3)
C11 C9 C10 C19 -62.9(4)
C8 C9 C10 C19 66.2(4)
C8 C9 C11 C12 48.3(4)
C10 C9 C11 C12 178.2(3)
C9 C11 C12 C13 -56.0(3)
C11 C12 C13 N17A 174.7(2)
C11 C12 C13 C18 -62.6(3)
C11 C12 C13 C14 59.1(3)
C7 C8 C14 C15 -54.1(3)
C9 C8 C14 C15 -176.1(3)
C7 C8 C14 C13 177.1(3)
C9 C8 C14 C13 55.0(3)
N17A C13 C14 C15 55.3(3)
C12 C13 C14 C15 171.4(2)
C18 C13 C14 C15 -68.3(3)
N17A C13 C14 C8 -175.0(2)
C12 C13 C14 C8 -58.9(3)
C18 C13 C14 C8 61.4(3)
C8 C14 C15 C16 174.9(3)
C13 C14 C15 C16 -55.8(3)
C14 C15 C16 C17 54.4(4)
C15 C16 C17 N17A -55.3(4)
C16 C17 N17A C20 -176.3(3)
C16 C17 N17A C13 57.4(3)
C12 C13 N17A C17 -170.5(2)
C18 C13 N17A C17 67.9(3)
C14 C13 N17A C17 -56.0(3)
C12 C13 N17A C20 66.3(3)
C18 C13 N17A C20 -55.3(3)
C14 C13 N17A C20 -179.2(2)
C17 N17A C20 C21 69.7(4)
C13 N17A C20 C21 -163.9(3)
N17A C20 C21 C22 -122.6(5)
H14 C14 C13 C18 176.8
H8 C8 C9 H9 -173.8
H9 C9 C10 C19 -178.1
C19 C10 C13 C18 0.4(3)

loop_
_cod_related_entry_id
_cod_related_entry_database
_cod_related_entry_code
1 ChemSpider 24731859
